data_7213291
loop_
_publ_author_name
'Kovtonyuk, Vladimir N.'
'Kobrina, Ljubov S.'
'Gatilov, Yurij V.'
'Bagryanskaya, Irina Yu.'
'Fr\"ohlich, Roland'
'Haufe, G\"unter'

_publ_section_title
;
 Reactions of polyfluorinated cyclohexadienones with diazoalkanes. Part 1.
 Formation of cyclopropanes from polyfluorinated cyclohexa-2,4-dienones
 with diazomethane and phenyldiazomethane
;
_journal_issue 12
_journal_name_full 'Journal of the Chemical Society, Perkin Transactions 1'
_journal_page_first 1929
_journal_paper_doi 10.1039/b001618g
_journal_year 2000
_chemical_formula_sum 'C13 H6 Cl F5 O'
_chemical_formula_weight 308.63
_chemical_name_systematic
; 
 ? 
;
_space_group_IT_number 14
_symmetry_cell_setting monoclinic
_symmetry_space_group_name_Hall '-P 2ybc'
_symmetry_space_group_name_H-M 'P 1 21/c 1'
_atom_sites_solution_hydrogens geom
_atom_sites_solution_primary direct
_atom_sites_solution_secondary difmap
_audit_creation_method SHELXL-97
_cell_angle_alpha 90.00
_cell_angle_beta 91.28(1)
_cell_angle_gamma 90.00
_cell_formula_units_Z 4
_cell_length_a 11.205(1)
_cell_length_b 13.755(1)
_cell_length_c 7.725(1)
_cell_measurement_temperature 198(2)
_cell_volume 1190.3(2)
_computing_cell_refinement 'Collect (Nonius B.V., 1998)'
_computing_data_collection 'Collect (Nonius B.V., 1998)'
_computing_data_reduction 'Denzo-SMN (Otwinowski & Minor, 1997)'
_computing_molecular_graphics 'XP (Siemens Analytical)'
_computing_publication_material 'SHELXL-97 (Sheldrick, 1997)'
_computing_structure_refinement 'SHELXL-97 (Sheldrick, 1997)'
_computing_structure_solution 'SHELXS-97 (Sheldrick, 1990)'
_diffrn_ambient_temperature 198(2)
_diffrn_measured_fraction_theta_full 0.971
_diffrn_measured_fraction_theta_max 0.971
_diffrn_measurement_device_type 'Nonius KappaCCD'
_diffrn_measurement_method '\w and \f scans'
_diffrn_radiation_monochromator graphite
_diffrn_radiation_source 'rotating anode Nonius FR591'
_diffrn_radiation_type MoK\a
_diffrn_radiation_wavelength 0.71073
_diffrn_reflns_av_R_equivalents 0.0366
_diffrn_reflns_av_sigmaI/netI 0.0397
_diffrn_reflns_limit_h_max 15
_diffrn_reflns_limit_h_min -15
_diffrn_reflns_limit_k_max 15
_diffrn_reflns_limit_k_min -19
_diffrn_reflns_limit_l_max 10
_diffrn_reflns_limit_l_min -7
_diffrn_reflns_number 9988
_diffrn_reflns_theta_full 30.48
_diffrn_reflns_theta_max 30.48
_diffrn_reflns_theta_min 2.96
_exptl_absorpt_coefficient_mu 0.377
_exptl_absorpt_correction_T_max 0.9284
_exptl_absorpt_correction_T_min 0.8639
_exptl_absorpt_correction_type 'SORTAV (Blessing, 1995 & 1997)'
_exptl_crystal_colour colourless
_exptl_crystal_density_diffrn 1.722
_exptl_crystal_density_method 'not measured'
_exptl_crystal_description plate
_exptl_crystal_F_000 616
_exptl_crystal_size_max 0.40
_exptl_crystal_size_mid 0.40
_exptl_crystal_size_min 0.20
_refine_diff_density_max 0.344
_refine_diff_density_min -0.327
_refine_diff_density_rms 0.050
_refine_ls_extinction_method none
_refine_ls_goodness_of_fit_ref 1.037
_refine_ls_hydrogen_treatment 'refined as riding atoms'
_refine_ls_matrix_type full
_refine_ls_number_parameters 181
_refine_ls_number_reflns 3517
_refine_ls_number_restraints 0
_refine_ls_restrained_S_all 1.037
_refine_ls_R_factor_all 0.0603
_refine_ls_R_factor_gt 0.0411
_refine_ls_shift/su_max 0.001
_refine_ls_shift/su_mean 0.000
_refine_ls_structure_factor_coef Fsqd
_refine_ls_weighting_details 'calc w=1/[\s^2^(Fo^2^)+(0.0341P)^2^+0.5607P] where P=(Fo^2^+2Fc^2^)/3'
_refine_ls_weighting_scheme calc
_refine_ls_wR_factor_gt 0.0939
_refine_ls_wR_factor_ref 0.1047
_reflns_number_gt 2683
_reflns_number_total 3517
_reflns_threshold_expression >2sigma(I)
_cod_data_source_file b001618gsup1.cif
_cod_data_source_block haf_960
_cod_original_sg_symbol_H-M P21/c
_cod_database_code 7213291

loop_
_symmetry_equiv_pos_as_xyz
'x, y, z'
'-x, y+1/2, -z+1/2'
'-x, -y, -z'
'x, -y-1/2, z-1/2'

loop_
_atom_site_label
_atom_site_type_symbol
_atom_site_fract_x
_atom_site_fract_y
_atom_site_fract_z
_atom_site_U_iso_or_equiv
_atom_site_adp_type
_atom_site_occupancy
_atom_site_symmetry_multiplicity
_atom_site_calc_flag
_atom_site_refinement_flags
C2 C 0.60304(13) 0.87993(11) 0.3538(2) 0.0304(3) Uani 1 1 d .
O2 O 0.50230(10) 0.85245(10) 0.36312(18) 0.0453(3) Uani 1 1 d .
C3 C 0.68395(15) 0.83537(12) 0.2159(2) 0.0333(3) Uani 1 1 d .
F3 F 0.64528(10) 0.74237(8) 0.18639(14) 0.0456(3) Uani 1 1 d .
Cl3 Cl 0.66234(5) 0.89917(4) 0.01828(5) 0.05004(15) Uani 1 1 d .
C4 C 0.81213(14) 0.83330(12) 0.2665(2) 0.0342(3) Uani 1 1 d .
F4 F 0.88122(10) 0.78339(9) 0.15869(15) 0.0526(3) Uani 1 1 d .
C5 C 0.85920(13) 0.88194(12) 0.3970(2) 0.0319(3) Uani 1 1 d .
F5 F 0.97740(8) 0.88209(9) 0.42558(15) 0.0473(3) Uani 1 1 d .
C6 C 0.79116(13) 0.94584(12) 0.51129(18) 0.0290(3) Uani 1 1 d .
F6 F 0.83102(9) 0.94228(8) 0.67927(12) 0.0412(2) Uani 1 1 d .
C1 C 0.65802(13) 0.94854(12) 0.48079(18) 0.0284(3) Uani 1 1 d .
F1 F 0.59223(8) 0.95433(7) 0.62601(12) 0.0370(2) Uani 1 1 d .
C7 C 0.73469(13) 1.03821(11) 0.44784(19) 0.0293(3) Uani 1 1 d .
H7 H 0.7281 1.0881 0.5413 0.035 Uiso 1 1 calc R
C8 C 0.75619(13) 1.08241(11) 0.27472(19) 0.0287(3) Uani 1 1 d .
C13 C 0.66389(14) 1.12926(12) 0.1862(2) 0.0346(3) Uani 1 1 d .
H13 H 0.5867 1.1318 0.2345 0.042 Uiso 1 1 calc R
C12 C 0.68376(17) 1.17242(14) 0.0275(2) 0.0430(4) Uani 1 1 d .
H12 H 0.6203 1.2047 -0.0325 0.052 Uiso 1 1 calc R
C11 C 0.79520(19) 1.16866(15) -0.0436(3) 0.0487(5) Uani 1 1 d .
H11 H 0.8082 1.1971 -0.1536 0.058 Uiso 1 1 calc R
C10 C 0.88796(17) 1.12350(15) 0.0450(3) 0.0504(5) Uani 1 1 d .
H10 H 0.9652 1.1219 -0.0032 0.061 Uiso 1 1 calc R
C9 C 0.86891(15) 1.08053(13) 0.2038(2) 0.0385(4) Uani 1 1 d .
H9 H 0.9331 1.0497 0.2645 0.046 Uiso 1 1 calc R

loop_
_atom_site_aniso_label
_atom_site_aniso_U_11
_atom_site_aniso_U_22
_atom_site_aniso_U_33
_atom_site_aniso_U_23
_atom_site_aniso_U_13
_atom_site_aniso_U_12
C2 0.0323(7) 0.0296(8) 0.0294(7) 0.0063(6) -0.0006(6) -0.0022(6)
O2 0.0327(6) 0.0456(8) 0.0574(8) 0.0049(6) -0.0007(5) -0.0083(5)
C3 0.0479(9) 0.0265(8) 0.0256(7) -0.0008(6) 0.0025(6) -0.0086(6)
F3 0.0630(7) 0.0307(5) 0.0431(6) -0.0046(4) 0.0014(5) -0.0140(5)
Cl3 0.0783(3) 0.0474(3) 0.02413(19) 0.00407(17) -0.00568(19) -0.0145(2)
C4 0.0412(8) 0.0308(8) 0.0311(8) -0.0021(6) 0.0128(6) 0.0001(6)
F4 0.0588(7) 0.0480(7) 0.0523(7) -0.0160(5) 0.0258(5) 0.0002(5)
C5 0.0286(7) 0.0354(8) 0.0318(8) 0.0038(6) 0.0044(6) 0.0020(6)
F5 0.0294(5) 0.0568(7) 0.0557(7) 0.0012(5) 0.0012(4) 0.0042(4)
C6 0.0332(7) 0.0334(8) 0.0203(6) 0.0002(6) -0.0013(5) -0.0004(6)
F6 0.0487(6) 0.0513(6) 0.0231(4) 0.0011(4) -0.0063(4) 0.0004(5)
C1 0.0303(7) 0.0322(8) 0.0229(6) 0.0029(6) 0.0069(5) 0.0016(6)
F1 0.0429(5) 0.0398(5) 0.0289(5) 0.0041(4) 0.0151(4) 0.0045(4)
C7 0.0347(7) 0.0273(7) 0.0259(7) -0.0022(6) 0.0024(5) -0.0033(6)
C8 0.0337(7) 0.0257(7) 0.0268(7) 0.0003(6) 0.0029(5) -0.0055(6)
C13 0.0359(8) 0.0322(8) 0.0359(8) 0.0037(7) 0.0034(6) 0.0002(6)
C12 0.0532(10) 0.0362(9) 0.0394(9) 0.0088(7) -0.0007(8) 0.0043(8)
C11 0.0672(12) 0.0420(11) 0.0374(9) 0.0140(8) 0.0120(8) -0.0008(9)
C10 0.0456(10) 0.0532(12) 0.0533(11) 0.0148(9) 0.0200(8) -0.0032(9)
C9 0.0332(8) 0.0407(9) 0.0417(9) 0.0072(7) 0.0039(7) -0.0052(7)

loop_
_atom_type_symbol
_atom_type_description
_atom_type_scat_dispersion_real
_atom_type_scat_dispersion_imag
_atom_type_scat_source
C C 0.0033 0.0016 'International Tables Vol C Tables 4.2.6.8 and 6.1.1.4'
H H 0.0000 0.0000 'International Tables Vol C Tables 4.2.6.8 and 6.1.1.4'
O O 0.0106 0.0060 'International Tables Vol C Tables 4.2.6.8 and 6.1.1.4'
F F 0.0171 0.0103 'International Tables Vol C Tables 4.2.6.8 and 6.1.1.4'
Cl Cl 0.1484 0.1585 'International Tables Vol C Tables 4.2.6.8 and 6.1.1.4'

loop_
_geom_angle_atom_site_label_1
_geom_angle_atom_site_label_2
_geom_angle_atom_site_label_3
_geom_angle
O2 C2 C1 122.67(15)
O2 C2 C3 119.17(15)
C1 C2 C3 117.88(13)
F3 C3 C4 109.14(14)
F3 C3 C2 107.34(12)
C4 C3 C2 114.05(13)
F3 C3 Cl3 106.43(10)
C4 C3 Cl3 110.48(11)
C2 C3 Cl3 109.09(11)
C5 C4 F4 120.77(15)
C5 C4 C3 124.37(14)
F4 C4 C3 114.64(14)
C4 C5 F5 120.50(14)
C4 C5 C6 124.17(14)
F5 C5 C6 115.11(14)
F6 C6 C5 112.75(13)
F6 C6 C7 117.98(13)
C5 C6 C7 122.11(13)
F6 C6 C1 116.88(12)
C5 C6 C1 116.47(13)
C7 C6 C1 61.16(10)
F1 C1 C2 110.98(12)
F1 C1 C6 115.23(12)
C2 C1 C6 118.86(13)
F1 C1 C7 114.07(13)
C2 C1 C7 129.01(12)
C6 C1 C7 59.14(10)
C8 C7 C6 124.28(13)
C8 C7 C1 125.48(13)
C6 C7 C1 59.70(10)
C13 C8 C9 119.29(15)
C13 C8 C7 119.85(13)
C9 C8 C7 120.81(15)
C12 C13 C8 120.22(15)
C11 C12 C13 120.16(17)
C12 C11 C10 119.95(17)
C11 C10 C9 120.21(17)
C10 C9 C8 120.14(17)

loop_
_geom_bond_atom_site_label_1
_geom_bond_atom_site_label_2
_geom_bond_distance
C2 O2 1.1941(19)
C2 C1 1.485(2)
C2 C3 1.541(2)
C3 F3 1.3680(18)
C3 C4 1.480(2)
C3 Cl3 1.7727(16)
C4 C5 1.311(2)
C4 F4 1.3388(18)
C5 F5 1.3378(18)
C5 C6 1.471(2)
C6 F6 1.3637(17)
C6 C7 1.497(2)
C6 C1 1.506(2)
C1 F1 1.3584(15)
C1 C7 1.528(2)
C7 C8 1.494(2)
C8 C13 1.386(2)
C8 C9 1.388(2)
C13 C12 1.384(2)
C12 C11 1.376(3)
C11 C10 1.379(3)
C10 C9 1.382(2)

loop_
_geom_torsion_atom_site_label_1
_geom_torsion_atom_site_label_2
_geom_torsion_atom_site_label_3
_geom_torsion_atom_site_label_4
_geom_torsion
O2 C2 C3 F3 -29.2(2)
C1 C2 C3 F3 144.86(13)
O2 C2 C3 C4 -150.24(15)
C1 C2 C3 C4 23.8(2)
O2 C2 C3 Cl3 85.71(16)
C1 C2 C3 Cl3 -100.22(14)
F3 C3 C4 C5 -133.90(16)
C2 C3 C4 C5 -13.9(2)
Cl3 C3 C4 C5 109.41(17)
F3 C3 C4 F4 51.52(18)
C2 C3 C4 F4 171.54(13)
Cl3 C3 C4 F4 -65.16(16)
F4 C4 C5 F5 -0.4(2)
C3 C4 C5 F5 -174.68(14)
F4 C4 C5 C6 174.00(15)
C3 C4 C5 C6 -0.3(3)
C4 C5 C6 F6 143.57(16)
F5 C5 C6 F6 -41.75(19)
C4 C5 C6 C7 -66.7(2)
F5 C5 C6 C7 107.99(16)
C4 C5 C6 C1 4.4(2)
F5 C5 C6 C1 179.10(13)
O2 C2 C1 F1 15.9(2)
C3 C2 C1 F1 -157.96(13)
O2 C2 C1 C6 152.99(15)
C3 C2 C1 C6 -20.9(2)
O2 C2 C1 C7 -134.90(17)
C3 C2 C1 C7 51.2(2)
F6 C6 C1 F1 4.6(2)
C5 C6 C1 F1 142.08(14)
C7 C6 C1 F1 -104.11(14)
F6 C6 C1 C2 -130.74(14)
C5 C6 C1 C2 6.7(2)
C7 C6 C1 C2 120.52(15)
F6 C6 C1 C7 108.74(15)
C5 C6 C1 C7 -113.81(15)
F6 C6 C7 C8 138.49(15)
C5 C6 C7 C8 -9.8(2)
C1 C6 C7 C8 -114.54(16)
F6 C6 C7 C1 -106.97(14)
C5 C6 C7 C1 104.79(16)
F1 C1 C7 C8 -141.31(15)
C2 C1 C7 C8 8.8(2)
C6 C1 C7 C8 112.61(17)
F1 C1 C7 C6 106.08(14)
C2 C1 C7 C6 -103.86(17)
C6 C7 C8 C13 144.18(16)
C1 C7 C8 C13 69.5(2)
C6 C7 C8 C9 -38.3(2)
C1 C7 C8 C9 -113.01(18)
C9 C8 C13 C12 0.9(3)
C7 C8 C13 C12 178.48(16)
C8 C13 C12 C11 0.3(3)
C13 C12 C11 C10 -1.3(3)
C12 C11 C10 C9 1.1(3)
C11 C10 C9 C8 0.2(3)
C13 C8 C9 C10 -1.2(3)
C7 C8 C9 C10 -178.68(17)
